data_2003260
loop_
_publ_author_name
'Staples, R. J.'
'Carlson, T.'
'Wang, S.'
'Fackler, Jnr, J. P.'

_publ_section_title
;
 Dimethyldiphenylphosphonium Iodide, [PPh~2~(CH~3~)~2~]^+^.I^{-^}, and
 Dimethyldiphenylphosphonium Bromide, [PPh~2~(CH~3~)~2~]^+^.Br^{-^}
;
_journal_issue 3
_journal_name_full 'Acta Crystallographica Section C'
_journal_page_first 498
_journal_page_last 500
_journal_paper_doi 10.1107/S0108270194009157
_journal_volume 51
_journal_year 1995
_chemical_compound_source 'from CH~2~Cl~2~/Et~2~O'
_chemical_formula_moiety 'C14 H16 I1 P1'
_chemical_formula_sum 'C14 H16 I P'
_chemical_formula_weight 342.159
_space_group_IT_number 179
_symmetry_cell_setting hexagonal
_symmetry_space_group_name_Hall 'P 65 2 (0 0 1)'
_symmetry_space_group_name_H-M 'P 65 2 2'
_atom_type_scat_source IntTabIV
_cell_angle_alpha 90.
_cell_angle_beta 90.
_cell_angle_gamma 120.
_cell_formula_units_Z 6
_cell_length_a 11.790(6)
_cell_length_b 11.790(6)
_cell_length_c 18.373(4)
_cell_measurement_reflns_used 25
_cell_measurement_temperature 296
_cell_measurement_theta_max 15
_cell_measurement_theta_min 12.5
_cell_volume 2211.8(17)
_diffrn_measurement_device R3m/E
_diffrn_measurement_method Wyckoff
_diffrn_radiation_type MoK\a
_diffrn_radiation_wavelength 0.71073
_diffrn_reflns_av_R_equivalents 0.0170
_diffrn_reflns_limit_h_max 11
_diffrn_reflns_limit_h_min -12
_diffrn_reflns_limit_k_max 12
_diffrn_reflns_limit_k_min 0
_diffrn_reflns_limit_l_max 0
_diffrn_reflns_limit_l_min -19
_diffrn_reflns_number 3175
_diffrn_reflns_theta_max 22.5
_diffrn_standards_decay_% 0
_diffrn_standards_interval_count 97
_diffrn_standards_number 3
_exptl_absorpt_coefficient_mu 2.229
_exptl_absorpt_correction_T_max 0.999
_exptl_absorpt_correction_T_min 0.623
_exptl_absorpt_correction_type empirical
_exptl_crystal_colour colorless
_exptl_crystal_density_diffrn 1.54
_exptl_crystal_description 'thin plate needles'
_exptl_crystal_size_max 0.3
_exptl_crystal_size_mid 0.2
_exptl_crystal_size_min 0.08
_refine_diff_density_max 0.32
_refine_diff_density_min -0.38
_refine_ls_extinction_method none
_refine_ls_goodness_of_fit_obs 1.13
_refine_ls_hydrogen_treatment noref
_refine_ls_number_parameters 74
_refine_ls_number_reflns 904
_refine_ls_R_factor_obs 0.0210
_refine_ls_shift/esd_max 0.019
_refine_ls_structure_factor_coef F
_refine_ls_weighting_details 'w = 1/[\s^2^(F~o~) + 0.0002F~o~^2^]'
_refine_ls_weighting_scheme calc
_refine_ls_wR_factor_obs 0.0242
_reflns_number_observed 904
_reflns_number_total 973
_reflns_observed_criterion F~o~^2^>2\s(F~o~)^2^
_cod_data_source_file hr1009.cif
_cod_data_source_block hr1009a
_cod_depositor_comments
;
The following automatic conversions were performed:

'_refine_ls_weighting_scheme' value ' w = 1/[\s^2^(F~o~) +
0.0002F~o~^2^]' was changed to 'calc'. New tag
'_refine_ls_weighting_details' was created. The value of the new tag
was set to 'w = 1/[\s^2^(F~o~) + 0.0002F~o~^2^]'.

Automatic conversion script
Id: cif_fix_values 3143 2015-03-26 13:38:13Z robertas 
;
_cod_original_cell_volume 2212(2)
_cod_original_formula_sum 'C14 H16 I1 P1'
_cod_database_code 2003260

loop_
_symmetry_equiv_pos_as_xyz
x,y,z
-x,-y,1/2+z
x-y,-y,-z
y-x,y,1/2-z
x-y,x,5/6+z
y-x,-x,1/3+z
-y,-x,1/6-z
y,x,2/3-z
-y,x-y,2/3+z
y,y-x,1/6+z
-x,y-x,1/3-z
x,x-y,5/6-z

loop_
_atom_site_label
_atom_site_fract_x
_atom_site_fract_y
_atom_site_fract_z
_atom_site_U_iso_or_equiv
I .4704(1) .0 .0 .065(1)
P .4262(1) .8525(1) .2500 .038(1)
C(1) .3901(4) .7522(3) .1723(2) .056(2)
C(2) .3560(4) .9565(3) .2434(2) .046(2)
C(3) .3947(4) 1.0567(4) .2937(3) .064(2)
C(4) .3419(6) 1.1375(5) .2920(4) .095(3)
C(5) .2506(7) 1.1179(7) .2410(4) .113(5)
C(6) .2103(6) 1.0198(7) .1916(3) .108(5)
C(7) .2633(5) .9366(5) .1926(3) .078(3)
H(1A) .4294 .6982 .1773 .080
H(1B) .2970 .6975 .1671 .080
H(1C) .4251 .8068 .1301 .080
H(3A) .4854 1.0692 .3301 .080
H(4A) .3695 1.2082 .3260 .080
H(5A) .2145 1.1750 .2401 .080
H(6A) .1442 1.0065 .1567 .080
H(7A) .2383 .8680 .1574 .080

loop_
_geom_angle_atom_site_label_1
_geom_angle_atom_site_label_2
_geom_angle_atom_site_label_3
_geom_angle_site_symmetry_1
_geom_angle_site_symmetry_3
_geom_angle
_geom_angle_publ_flag
C(1) P C(2) . . 111.4(2) yes
C(1) P C(1) . 4_555 109.0(2) yes
C(2) P C(1) . 4_555 108.8(2) yes
C(1) P C(2) . 4_555 108.9(2) yes
C(2) P C(2) . 4_555 107.4(2) yes
C(1) P C(2) 4_555 4_555 111.4(2) yes
P C(2) C(3) . . 118.1(4) yes
P C(2) C(7) . . 122.1(4) yes
C(3) C(2) C(7) . . 119.8(5) yes
C(2) C(3) C(4) . . 120.4(5) yes
C(3) C(4) C(5) . . 119.6(6) yes
C(4) C(5) C(6) . . 121.2(9) yes
C(5) C(6) C(7) . . 120.0(7) yes
C(2) C(7) C(6) . . 119.1(5) yes

loop_
_geom_bond_atom_site_label_1
_geom_bond_atom_site_label_2
_geom_bond_distance
_geom_bond_publ_flag
P C(1) 1.764(4) yes
P C(2) 1.794(5) yes
C(2) C(3) 1.385(6) yes
C(2) C(7) 1.366(7) yes
C(3) C(4) 1.374(9) yes
C(4) C(5) 1.360(10) yes
C(5) C(6) 1.360(10) yes
C(6) C(7) 1.400(10) yes
